data_4021292
loop_
_publ_author_name
'Tomoo Hayamizu'
'Hajime Maeda'
'Kazuhiko Mizuno'

_publ_section_title
;
 Diastereoselective Protonation on Radical Anions of Electron-Deficient
 Alkenes via Photoinduced Electron Transfer
;
_journal_name_full 'Journal of Organic Chemistry'
_journal_page_first 4997
_journal_page_last 5004
_journal_paper_doi 10.1021/jo0496953
_journal_volume 69
_journal_year 2004
_chemical_formula_moiety 'C17 H20 N2 '
_chemical_formula_sum 'C17 H20 N2'
_chemical_formula_weight 252.36
_space_group_IT_number 19
_space_group_name_Hall 'P 2ac 2ab'
_space_group_name_H-M_alt 'P 21 21 21'
_symmetry_cell_setting orthorhombic
_symmetry_Int_Tables_number 19
_symmetry_space_group_name_Hall 'P 2ac 2ab'
_symmetry_space_group_name_H-M 'P 21 21 21'
_cell_angle_alpha 90
_cell_angle_beta 90
_cell_angle_gamma 90
_cell_formula_units_Z 4
_cell_length_a 10.6730(5)
_cell_length_b 10.9928(7)
_cell_length_c 12.8104(9)
_cell_measurement_temperature 296.1
_cell_volume 1503.0(2)
_exptl_crystal_density_diffrn 1.115
_cod_database_code 4021292

loop_
_symmetry_equiv_pos_as_xyz
x,y,z
x+1/2,-y+1/2,-z
-x,y+1/2,-z+1/2
-x+1/2,-y,z+1/2

loop_
_atom_site_label
_atom_site_type_symbol
_atom_site_fract_x
_atom_site_fract_y
_atom_site_fract_z
_atom_site_U_iso_or_equiv
_atom_site_adp_type
_atom_site_occupancy
_atom_site_symmetry_multiplicity
_atom_site_calc_flag
_atom_site_refinement_flags
_atom_site_disorder_assembly
_atom_site_disorder_group
C(10) C 0.1153(5) 0.1380(5) 0.2666(3) 0.070(1) Uani 1.00 1 d . . .
N(2) N 0.0404(4) 0.0792(4) 0.2273(3) 0.088(1) Uani 1.00 1 d . . .
N(1) N 0.4345(4) 0.1334(5) 0.2754(4) 0.102(2) Uani 1.00 1 d . . .
C(8) C 0.2092(4) 0.2159(4) 0.3192(3) 0.064(1) Uani 1.00 1 d . . .
C(11) C 0.1822(5) 0.2183(4) 0.4413(3) 0.068(1) Uani 1.00 1 d . . .
C(6) C 0.2205(5) 0.3563(4) 0.1540(4) 0.075(1) Uani 1.00 1 d . . .
C(9) C 0.3354(5) 0.1657(4) 0.2943(4) 0.075(1) Uani 1.00 1 d . . .
C(12) C 0.2910(5) 0.2744(5) 0.5024(4) 0.084(2) Uani 1.00 1 d . . .
C(13) C 0.2548(6) 0.2903(5) 0.6193(4) 0.095(2) Uani 1.00 1 d . . .
C(7) C 0.1994(6) 0.3480(4) 0.2714(3) 0.079(1) Uani 1.00 1 d . . .
C(1) C 0.1220(5) 0.3433(5) 0.0851(4) 0.086(2) Uani 1.00 1 d . . .
C(2) C 0.1427(7) 0.3481(5) -0.0236(4) 0.095(2) Uani 1.00 1 d . . .
C(17) C 0.2348(7) -0.0090(5) 0.4734(4) 0.106(2) Uani 1.00 1 d . . .
C(14) C 0.2162(6) 0.1708(5) 0.6674(4) 0.098(2) Uani 1.00 1 d . . .
C(3) C 0.2612(8) 0.3685(5) -0.0606(5) 0.105(2) Uani 1.00 1 d . . .
C(15) C 0.1118(6) 0.1133(5) 0.6057(4) 0.096(2) Uani 1.00 1 d . . .
C(16) C 0.1413(5) 0.0944(5) 0.4891(4) 0.079(2) Uani 1.00 1 d . . .
C(4) C 0.3599(7) 0.3832(5) 0.0062(5) 0.105(2) Uani 1.00 1 d . . .
C(5) C 0.3383(6) 0.3767(5) 0.1134(5) 0.091(2) Uani 1.00 1 d . . .
H(1) H 0.0403(5) 0.3318(5) 0.1129(4) 0.103(2) Uiso 1.00 1 c . . .
H(2) H 0.0760(7) 0.3390(5) -0.0721(4) 0.114(2) Uiso 1.00 1 c . . .
H(3) H 0.2739(8) 0.3711(5) -0.1340(5) 0.125(3) Uiso 1.00 1 c . . .
H(4) H 0.4404(7) 0.3975(5) -0.0231(5) 0.126(2) Uiso 1.00 1 c . . .
H(5) H 0.4070(6) 0.3838(5) 0.1601(5) 0.109(2) Uiso 1.00 1 c . . .
H(6) H 0.1179(6) 0.3784(4) 0.2857(3) 0.095(2) Uiso 1.00 1 c . . .
H(7) H 0.2599(6) 0.3979(4) 0.3049(3) 0.095(2) Uiso 1.00 1 c . . .
H(8) H 0.1144(5) 0.2731(4) 0.4509(3) 0.081(2) Uiso 1.00 1 c . . .
H(9) H 0.3594(5) 0.2194(5) 0.4976(4) 0.100(2) Uiso 1.00 1 c . . .
H(10) H 0.3136(5) 0.3498(5) 0.4716(4) 0.100(2) Uiso 1.00 1 c . . .
H(11) H 0.3221(6) 0.3250(5) 0.6575(4) 0.114(2) Uiso 1.00 1 c . . .
H(12) H 0.1842(6) 0.3428(5) 0.6227(4) 0.114(2) Uiso 1.00 1 c . . .
H(13) H 0.2857(6) 0.1175(5) 0.6600(4) 0.117(2) Uiso 1.00 1 c . . .
H(14) H 0.1970(6) 0.1802(5) 0.7394(4) 0.117(2) Uiso 1.00 1 c . . .
H(15) H 0.0913(6) 0.0376(5) 0.6371(4) 0.115(2) Uiso 1.00 1 c . . .
H(16) H 0.0428(6) 0.1674(5) 0.6120(4) 0.115(2) Uiso 1.00 1 c . . .
H(17) H 0.0669(5) 0.0691(5) 0.4547(4) 0.095(2) Uiso 1.00 1 c . . .
H(18) H 0.2049(7) -0.0824(5) 0.5037(4) 0.127(3) Uiso 1.00 1 c . . .
H(19) H 0.2518(7) -0.0219(5) 0.4015(4) 0.127(3) Uiso 1.00 1 c . . .
H(20) H 0.3094(7) 0.0156(5) 0.5079(4) 0.127(3) Uiso 1.00 1 c . . .

loop_
_atom_site_aniso_label
_atom_site_aniso_U_11
_atom_site_aniso_U_22
_atom_site_aniso_U_33
_atom_site_aniso_U_12
_atom_site_aniso_U_13
_atom_site_aniso_U_23
C(10) 0.083(3) 0.066(3) 0.061(2) 0.010(3) 0.005(3) 0.004(2)
N(2) 0.088(3) 0.090(3) 0.085(3) -0.011(3) -0.009(2) 0.002(3)
N(1) 0.085(3) 0.102(3) 0.118(4) 0.014(3) 0.001(3) -0.030(3)
C(8) 0.071(3) 0.053(2) 0.069(3) 0.005(2) -0.003(2) -0.005(2)
C(11) 0.077(3) 0.059(2) 0.068(3) 0.001(2) -0.004(2) -0.002(2)
C(6) 0.096(3) 0.052(2) 0.075(3) 0.001(3) 0.009(3) 0.003(2)
C(9) 0.073(3) 0.064(3) 0.086(3) 0.003(3) -0.009(3) -0.013(3)
C(12) 0.080(3) 0.081(3) 0.089(3) 0.000(3) 0.001(3) -0.008(3)
C(13) 0.114(4) 0.096(4) 0.075(3) -0.004(4) -0.015(3) -0.015(3)
C(7) 0.110(4) 0.056(2) 0.072(3) 0.010(3) 0.003(3) -0.002(2)
C(1) 0.095(4) 0.075(3) 0.088(3) 0.008(3) -0.002(3) 0.015(3)
C(2) 0.124(5) 0.079(4) 0.082(4) -0.005(4) -0.019(4) 0.016(3)
C(17) 0.157(5) 0.063(3) 0.099(4) 0.028(4) -0.009(4) 0.001(3)
C(14) 0.130(5) 0.092(4) 0.071(3) 0.006(4) -0.016(3) 0.001(3)
C(3) 0.171(7) 0.061(3) 0.081(4) 0.009(4) 0.021(4) 0.009(3)
C(15) 0.128(4) 0.079(3) 0.080(3) -0.007(4) -0.007(4) 0.010(3)
C(16) 0.098(4) 0.066(3) 0.072(3) -0.006(3) -0.002(3) 0.002(2)
C(4) 0.125(5) 0.086(4) 0.105(4) -0.004(4) 0.034(4) 0.009(4)
C(5) 0.108(4) 0.075(3) 0.090(4) -0.005(3) 0.002(3) 0.005(3)

loop_
_geom_bond_atom_site_label_1
_geom_bond_atom_site_label_2
_geom_bond_distance
_geom_bond_publ_flag
_geom_bond_site_symmetry_1
_geom_bond_site_symmetry_2
C(10) N(2) 1.145(7) yes . .
C(10) C(8) 1.481(7) yes . .
N(1) C(9) 1.141(7) yes . .
C(8) C(11) 1.590(6) yes . .
C(8) C(9) 1.491(7) yes . .
C(8) C(7) 1.579(6) yes . .
C(11) C(12) 1.530(7) yes . .
C(11) C(16) 1.557(7) yes . .
C(11) H(8) 0.950(7) no . .
C(6) C(7) 1.523(6) yes . .
C(6) C(1) 1.380(8) yes . .
C(6) C(5) 1.379(8) yes . .
C(12) C(13) 1.557(7) yes . .
C(12) H(9) 0.950(7) no . .
C(12) H(10) 0.950(8) no . .
C(13) C(14) 1.508(8) yes . .
C(13) H(11) 0.950(8) no . .
C(13) H(12) 0.950(8) no . .
C(7) H(6) 0.950(8) no . .
C(7) H(7) 0.950(7) no . .
C(1) C(2) 1.411(7) yes . .
C(1) H(1) 0.950(8) no . .
C(2) C(3) 1.37(1) yes . .
C(2) H(2) 0.950(9) no . .
C(17) C(16) 1.526(8) yes . .
C(17) H(18) 0.950(8) no . .
C(17) H(19) 0.950(8) no . .
C(17) H(20) 0.95(1) no . .
C(14) C(15) 1.505(8) yes . .
C(14) H(13) 0.950(9) no . .
C(14) H(14) 0.950(8) no . .
C(3) C(4) 1.37(1) yes . .
C(3) H(3) 0.950(9) no . .
C(15) C(16) 1.540(7) yes . .
C(15) H(15) 0.950(8) no . .
C(15) H(16) 0.950(8) no . .
C(16) H(17) 0.950(8) no . .
C(4) C(5) 1.394(9) yes . .
C(4) H(4) 0.95(1) no . .
C(5) H(5) 0.950(9) no . .

loop_
_cod_related_entry_id
_cod_related_entry_database
_cod_related_entry_code
1 ChemSpider 21176687
